data_7019656
loop_
_publ_author_name
'Prabhakaran, R.'
'Kalaivani, P.'
'Poornima, P.'
'Dallemer, F.'
'Paramaguru, G.'
'Vijaya Padma, V.'
'Renganathan, R.'
'Huang, R.'
'Natarajan, K.'

_publ_section_title
;
 One pot synthesis of structurally different mono and dimeric Ni(ii)
 thiosemicarbazone complexes and N-arylation on a coordinated ligand: a
 comparative biological study.
;
_journal_issue 31
_journal_name_full 'Dalton transactions (Cambridge, England : 2003)'
_journal_page_first 9323
_journal_page_last 9336
_journal_paper_doi 10.1039/c2dt12231f
_journal_volume 41
_journal_year 2012
_chemical_formula_sum 'C26 H22 N3 Ni O P S'
_chemical_formula_weight 514.21
_chemical_name_systematic
;
?
;
_space_group_IT_number 2
_symmetry_cell_setting triclinic
_symmetry_space_group_name_Hall '-P 1'
_symmetry_space_group_name_H-M 'P -1'
_atom_sites_solution_hydrogens geom
_atom_sites_solution_primary direct
_atom_sites_solution_secondary difmap
_audit_creation_method SHELXL-97
_cell_angle_alpha 76.83(3)
_cell_angle_beta 81.44(3)
_cell_angle_gamma 71.30(3)
_cell_formula_units_Z 2
_cell_length_a 7.5914(15)
_cell_length_b 10.200(2)
_cell_length_c 16.693(3)
_cell_measurement_reflns_used 14155
_cell_measurement_temperature 173(2)
_cell_measurement_theta_max 28.24
_cell_measurement_theta_min 2.15
_cell_volume 1188.1(5)
_computing_cell_refinement 'APEX2 (BRUKER, V2008.5-0, 2006)'
_computing_data_collection 'COSMO (BRUKER, V1.58, 2006)'
_computing_data_reduction 'SAINT (BRUKER, V7.34A, 2006)'
_computing_structure_refinement 'SHELXL-97 (Sheldrick, 1997)'
_computing_structure_solution 'SHELXS-97 (Sheldrick, 1990)'
_diffrn_ambient_temperature 173(2)
_diffrn_measured_fraction_theta_full 0.940
_diffrn_measured_fraction_theta_max 0.940
_diffrn_measurement_device_type 'Bruker APEX-II CCD'
_diffrn_measurement_method '\w,and/f 0.5 deg'
_diffrn_radiation_monochromator graphite
_diffrn_radiation_source 'fine-focus sealed tube'
_diffrn_radiation_type MoK\a
_diffrn_radiation_wavelength 0.71073
_diffrn_reflns_av_R_equivalents 0.0201
_diffrn_reflns_av_sigmaI/netI 0.0277
_diffrn_reflns_limit_h_max 9
_diffrn_reflns_limit_h_min -9
_diffrn_reflns_limit_k_max 13
_diffrn_reflns_limit_k_min -13
_diffrn_reflns_limit_l_max 21
_diffrn_reflns_limit_l_min -21
_diffrn_reflns_number 14155
_diffrn_reflns_theta_full 28.24
_diffrn_reflns_theta_max 28.24
_diffrn_reflns_theta_min 2.15
_exptl_absorpt_coefficient_mu 0.996
_exptl_absorpt_correction_type multi-scan
_exptl_absorpt_process_details SADABS
_exptl_crystal_colour red
_exptl_crystal_density_diffrn 1.437
_exptl_crystal_density_method 'not measured'
_exptl_crystal_description chunk
_exptl_crystal_F_000 532
_exptl_crystal_size_max 0.9
_exptl_crystal_size_mid 0.7
_exptl_crystal_size_min 0.5
_refine_diff_density_max 0.357
_refine_diff_density_min -0.270
_refine_diff_density_rms 0.050
_refine_ls_extinction_method none
_refine_ls_goodness_of_fit_ref 0.705
_refine_ls_hydrogen_treatment mixed
_refine_ls_matrix_type full
_refine_ls_number_parameters 301
_refine_ls_number_reflns 5511
_refine_ls_number_restraints 0
_refine_ls_restrained_S_all 0.705
_refine_ls_R_factor_all 0.0327
_refine_ls_R_factor_gt 0.0254
_refine_ls_shift/su_max 0.003
_refine_ls_shift/su_mean 0.000
_refine_ls_structure_factor_coef Fsqd
_refine_ls_weighting_details 'calc w=1/[\s^2^(Fo^2^)+(0.1000P)^2^+0.0000P] where P=(Fo^2^+2Fc^2^)/3'
_refine_ls_weighting_scheme calc
_refine_ls_wR_factor_gt 0.0831
_refine_ls_wR_factor_ref 0.0888
_reflns_number_gt 4687
_reflns_number_total 5511
_reflns_threshold_expression >2sigma(I)
_cod_data_source_file c2dt12231f.txt
_cod_data_source_block in062507
_cod_original_cell_volume 1188.0(4)
_cod_original_sg_symbol_H-M P-1
_cod_database_code 7019656

loop_
_symmetry_equiv_pos_as_xyz
'x, y, z'
'-x, -y, -z'

loop_
_atom_site_label
_atom_site_type_symbol
_atom_site_fract_x
_atom_site_fract_y
_atom_site_fract_z
_atom_site_U_iso_or_equiv
_atom_site_adp_type
_atom_site_occupancy
_atom_site_symmetry_multiplicity
_atom_site_calc_flag
_atom_site_refinement_flags
S S -0.22218(5) -0.04923(4) -0.18181(2) 0.02246(10) Uani 1 1 d .
Ni Ni -0.09373(3) -0.273272(18) -0.169780(11) 0.01847(8) Uani 1 1 d .
P P -0.23698(5) -0.27127(4) -0.27677(2) 0.01837(9) Uani 1 1 d .
O1 O 0.01172(17) -0.46654(12) -0.16270(7) 0.0285(2) Uani 1 1 d .
C2 C 0.1380(2) -0.55348(16) -0.11305(9) 0.0240(3) Uani 1 1 d .
C3 C 0.2013(2) -0.69857(17) -0.11826(11) 0.0304(4) Uani 1 1 d .
H3A H 0.1526 -0.7293 -0.1560 0.037 Uiso 1 1 calc R
C4 C 0.3340(3) -0.79530(18) -0.06840(11) 0.0329(4) Uani 1 1 d .
H4A H 0.3740 -0.8894 -0.0737 0.040 Uiso 1 1 calc R
C5 C 0.4087(2) -0.75334(18) -0.01015(11) 0.0304(4) Uani 1 1 d .
H5A H 0.4975 -0.8188 0.0233 0.036 Uiso 1 1 calc R
C6 C 0.3486(2) -0.61360(17) -0.00316(10) 0.0273(3) Uani 1 1 d .
H6A H 0.3964 -0.5855 0.0360 0.033 Uiso 1 1 calc R
C7 C 0.2151(2) -0.51110(16) -0.05443(10) 0.0231(3) Uani 1 1 d .
C8 C 0.1627(2) -0.36761(16) -0.04475(9) 0.0227(3) Uani 1 1 d .
H8A H 0.2175 -0.3484 -0.0043 0.027 Uiso 1 1 calc R
N9 N 0.04452(17) -0.26071(13) -0.08763(8) 0.0195(2) Uani 1 1 d .
N10 N 0.02217(19) -0.13146(13) -0.06516(8) 0.0226(3) Uani 1 1 d .
C11 C -0.1021(2) -0.02766(16) -0.10643(9) 0.0208(3) Uani 1 1 d .
N12 N -0.1368(2) 0.10558(15) -0.09307(9) 0.0271(3) Uani 1 1 d .
H12A H -0.095(3) 0.112(2) -0.0508(14) 0.041(6) Uiso 1 1 d .
H12B H -0.231(3) 0.162(2) -0.1093(13) 0.039(6) Uiso 1 1 d .
C13 C -0.0699(2) -0.26359(16) -0.36818(9) 0.0212(3) Uani 1 1 d .
C14 C -0.0611(2) -0.33308(18) -0.43243(10) 0.0301(3) Uani 1 1 d .
H14A H -0.1409 -0.3870 -0.4296 0.036 Uiso 1 1 calc R
C15 C 0.0672(3) -0.3219(2) -0.50094(11) 0.0377(4) Uani 1 1 d .
H15A H 0.0730 -0.3693 -0.5432 0.045 Uiso 1 1 calc R
C16 C 0.1865(3) -0.2403(2) -0.50668(11) 0.0407(4) Uani 1 1 d .
H16A H 0.2721 -0.2336 -0.5523 0.049 Uiso 1 1 calc R
C17 C 0.1767(3) -0.1698(2) -0.44414(12) 0.0399(4) Uani 1 1 d .
H17A H 0.2546 -0.1140 -0.4480 0.048 Uiso 1 1 calc R
C18 C 0.0501(2) -0.18151(19) -0.37481(10) 0.0295(3) Uani 1 1 d .
H18A H 0.0456 -0.1343 -0.3327 0.035 Uiso 1 1 calc R
C19 C -0.3203(2) -0.42098(16) -0.27764(9) 0.0217(3) Uani 1 1 d .
C20 C -0.1924(2) -0.55585(17) -0.27236(10) 0.0264(3) Uani 1 1 d .
H20A H -0.0675 -0.5692 -0.2667 0.032 Uiso 1 1 calc R
C21 C -0.2520(2) -0.67055(17) -0.27558(10) 0.0281(3) Uani 1 1 d .
H21A H -0.1663 -0.7599 -0.2727 0.034 Uiso 1 1 calc R
C22 C -0.4397(3) -0.65155(19) -0.28314(11) 0.0334(4) Uani 1 1 d .
H22A H -0.4791 -0.7281 -0.2851 0.040 Uiso 1 1 calc R
C23 C -0.5668(3) -0.5187(2) -0.28771(14) 0.0411(5) Uani 1 1 d .
H23A H -0.6920 -0.5061 -0.2925 0.049 Uiso 1 1 calc R
C24 C -0.5079(2) -0.40367(18) -0.28515(12) 0.0325(4) Uani 1 1 d .
H24A H -0.5942 -0.3145 -0.2885 0.039 Uiso 1 1 calc R
C25 C -0.4384(2) -0.11594(15) -0.30364(9) 0.0202(3) Uiso 1 1 d .
C26 C -0.4442(2) -0.02526(17) -0.38050(10) 0.0260(3) Uani 1 1 d .
H26A H -0.3460 -0.0452 -0.4208 0.031 Uiso 1 1 calc R
C27 C -0.5964(2) 0.09509(19) -0.39712(11) 0.0337(4) Uani 1 1 d .
H27A H -0.5997 0.1547 -0.4485 0.040 Uiso 1 1 calc R
C28 C -0.7434(2) 0.12590(19) -0.33672(12) 0.0344(4) Uani 1 1 d .
H28A H -0.8441 0.2066 -0.3477 0.041 Uiso 1 1 calc R
C29 C -0.7396(2) 0.03566(19) -0.25976(11) 0.0312(4) Uani 1 1 d .
H29A H -0.8383 0.0559 -0.2198 0.037 Uiso 1 1 calc R
C30 C -0.5881(2) -0.08439(17) -0.24299(10) 0.0263(3) Uani 1 1 d .
H30A H -0.5856 -0.1440 -0.1916 0.032 Uiso 1 1 calc R

loop_
_atom_site_aniso_label
_atom_site_aniso_U_11
_atom_site_aniso_U_22
_atom_site_aniso_U_33
_atom_site_aniso_U_23
_atom_site_aniso_U_13
_atom_site_aniso_U_12
S 0.0289(2) 0.01752(18) 0.02201(19) -0.00456(14) -0.00842(14) -0.00493(15)
Ni 0.02226(12) 0.01618(11) 0.01785(11) -0.00433(7) -0.00369(7) -0.00531(8)
P 0.02007(18) 0.01783(18) 0.01814(18) -0.00434(14) -0.00217(14) -0.00606(14)
O1 0.0362(6) 0.0190(5) 0.0310(6) -0.0081(4) -0.0123(5) -0.0026(5)
C2 0.0268(8) 0.0200(7) 0.0241(7) -0.0046(6) -0.0006(6) -0.0057(6)
C3 0.0379(9) 0.0211(8) 0.0320(9) -0.0083(6) -0.0034(7) -0.0061(7)
C4 0.0381(9) 0.0187(8) 0.0358(9) -0.0043(7) 0.0029(7) -0.0032(7)
C5 0.0263(8) 0.0233(8) 0.0327(9) 0.0019(6) -0.0015(7) -0.0008(6)
C6 0.0253(8) 0.0272(8) 0.0273(8) -0.0005(6) -0.0037(6) -0.0073(6)
C7 0.0214(7) 0.0212(7) 0.0241(7) -0.0023(6) 0.0000(6) -0.0052(6)
C8 0.0237(7) 0.0243(8) 0.0218(7) -0.0047(6) -0.0042(6) -0.0081(6)
N9 0.0212(6) 0.0182(6) 0.0204(6) -0.0053(5) -0.0018(5) -0.0065(5)
N10 0.0279(7) 0.0195(6) 0.0221(6) -0.0061(5) -0.0051(5) -0.0066(5)
C11 0.0257(7) 0.0210(7) 0.0176(7) -0.0050(5) -0.0003(5) -0.0094(6)
N12 0.0370(8) 0.0188(7) 0.0268(7) -0.0068(5) -0.0120(6) -0.0045(6)
C13 0.0205(7) 0.0210(7) 0.0201(7) -0.0041(5) -0.0017(5) -0.0036(6)
C14 0.0380(9) 0.0282(8) 0.0268(8) -0.0087(6) 0.0005(7) -0.0124(7)
C15 0.0508(11) 0.0367(10) 0.0255(8) -0.0119(7) 0.0033(8) -0.0116(8)
C16 0.0385(10) 0.0527(12) 0.0284(9) -0.0085(8) 0.0109(8) -0.0157(9)
C17 0.0372(10) 0.0565(12) 0.0338(9) -0.0091(9) 0.0043(8) -0.0275(9)
C18 0.0308(8) 0.0381(9) 0.0255(8) -0.0097(7) -0.0008(6) -0.0163(7)
C19 0.0262(7) 0.0210(7) 0.0197(7) -0.0040(5) -0.0019(6) -0.0095(6)
C20 0.0273(8) 0.0246(8) 0.0290(8) -0.0057(6) -0.0069(6) -0.0077(6)
C21 0.0370(9) 0.0213(8) 0.0264(8) -0.0041(6) -0.0045(7) -0.0087(7)
C22 0.0410(10) 0.0299(9) 0.0367(9) -0.0100(7) 0.0037(8) -0.0210(8)
C23 0.0281(9) 0.0379(10) 0.0644(13) -0.0139(9) -0.0054(8) -0.0159(8)
C24 0.0252(8) 0.0263(8) 0.0474(10) -0.0100(7) -0.0048(7) -0.0068(7)
C26 0.0247(8) 0.0276(8) 0.0237(7) -0.0032(6) -0.0021(6) -0.0062(6)
C27 0.0343(9) 0.0289(9) 0.0322(9) 0.0020(7) -0.0070(7) -0.0049(7)
C28 0.0256(8) 0.0273(9) 0.0462(10) -0.0069(7) -0.0081(7) 0.0000(7)
C29 0.0228(8) 0.0330(9) 0.0386(9) -0.0137(7) 0.0017(7) -0.0065(7)
C30 0.0254(8) 0.0280(8) 0.0255(8) -0.0067(6) 0.0005(6) -0.0081(6)

loop_
_atom_type_symbol
_atom_type_description
_atom_type_scat_dispersion_real
_atom_type_scat_dispersion_imag
_atom_type_scat_source
C C 0.0033 0.0016 'International Tables Vol C Tables 4.2.6.8 and 6.1.1.4'
H H 0.0000 0.0000 'International Tables Vol C Tables 4.2.6.8 and 6.1.1.4'
N N 0.0061 0.0033 'International Tables Vol C Tables 4.2.6.8 and 6.1.1.4'
O O 0.0106 0.0060 'International Tables Vol C Tables 4.2.6.8 and 6.1.1.4'
Ni Ni 0.3393 1.1124 'International Tables Vol C Tables 4.2.6.8 and 6.1.1.4'
S S 0.1246 0.1234 'International Tables Vol C Tables 4.2.6.8 and 6.1.1.4'
P P 0.1023 0.0942 'International Tables Vol C Tables 4.2.6.8 and 6.1.1.4'

loop_
_geom_angle_atom_site_label_1
_geom_angle_atom_site_label_2
_geom_angle_atom_site_label_3
_geom_angle
C11 S Ni 96.03(6)
O1 Ni N9 95.07(6)
O1 Ni S 177.75(4)
N9 Ni S 87.18(5)
O1 Ni P 88.03(5)
N9 Ni P 172.91(4)
S Ni P 89.72(4)
C19 P C13 104.87(7)
C19 P C25 104.11(7)
C13 P C25 104.07(7)
C19 P Ni 119.49(6)
C13 P Ni 107.12(5)
C25 P Ni 115.68(6)
C2 O1 Ni 127.62(10)
O1 C2 C7 124.07(14)
O1 C2 C3 118.43(14)
C7 C2 C3 117.50(15)
C4 C3 C2 121.46(16)
C3 C4 C5 120.90(16)
C6 C5 C4 118.91(16)
C5 C6 C7 121.62(16)
C2 C7 C6 119.59(14)
C2 C7 C8 122.06(14)
C6 C7 C8 118.35(14)
N9 C8 C7 125.98(14)
C8 N9 N10 113.36(13)
C8 N9 Ni 125.14(11)
N10 N9 Ni 121.46(10)
C11 N10 N9 112.08(13)
N10 C11 N12 119.24(14)
N10 C11 S 123.24(12)
N12 C11 S 117.48(12)
C14 C13 C18 118.58(14)
C14 C13 P 122.78(12)
C18 C13 P 118.62(12)
C15 C14 C13 120.23(16)
C16 C15 C14 120.66(17)
C17 C16 C15 119.43(16)
C16 C17 C18 120.38(17)
C17 C18 C13 120.70(16)
C20 C19 C24 118.97(15)
C20 C19 P 119.21(12)
C24 C19 P 121.81(12)
C21 C20 C19 120.11(15)
C22 C21 C20 120.24(16)
C23 C22 C21 119.86(16)
C22 C23 C24 120.15(17)
C23 C24 C19 120.66(16)
C26 C25 C30 119.24(14)
C26 C25 P 122.22(12)
C30 C25 P 118.48(12)
C27 C26 C25 120.38(15)
C28 C27 C26 120.04(16)
C27 C28 C29 120.10(16)
C30 C29 C28 120.02(16)
C29 C30 C25 120.23(15)

loop_
_geom_bond_atom_site_label_1
_geom_bond_atom_site_label_2
_geom_bond_distance
S C11 1.7490(16)
S Ni 2.1525(8)
Ni O1 1.8576(12)
Ni N9 1.8956(13)
Ni P 2.2183(7)
P C19 1.8342(16)
P C13 1.8373(16)
P C25 1.8374(17)
O1 C2 1.322(2)
C2 C7 1.419(2)
C2 C3 1.421(2)
C3 C4 1.385(3)
C4 C5 1.400(3)
C5 C6 1.377(2)
C6 C7 1.423(2)
C7 C8 1.429(2)
C8 N9 1.309(2)
N9 N10 1.4037(17)
N10 C11 1.306(2)
C11 N12 1.363(2)
C13 C14 1.397(2)
C13 C18 1.400(2)
C14 C15 1.396(2)
C15 C16 1.394(3)
C16 C17 1.378(3)
C17 C18 1.399(2)
C19 C20 1.399(2)
C19 C24 1.399(2)
C20 C21 1.397(2)
C21 C22 1.396(2)
C22 C23 1.381(3)
C23 C24 1.395(2)
C25 C26 1.398(2)
C25 C30 1.411(2)
C26 C27 1.396(2)
C27 C28 1.395(3)
C28 C29 1.398(3)
C29 C30 1.392(2)
